data_7101460
loop_
_publ_author_name
'A. Blake'
'David Allan'
'Deguang Huang'
'Timothy J. Prior'
'M. Schroder'

_publ_section_title
;
High pressure co-ordination chemistry of a palladium
thioether complex: pressure versus electrons
;
_journal_issue 39
_journal_name_full 'Chemical Communications'
_journal_paper_doi 10.1039/b606736k
_journal_year 2006
_chemical_formula_moiety 'C6 H12 Cl2 Pd S3'
_chemical_formula_sum 'C6 H12 Cl2 Pd S3'
_chemical_formula_weight 357.64
_chemical_name_systematic
;
?
;
_space_group_IT_number 19
_symmetry_cell_setting orthorhombic
_symmetry_space_group_name_Hall 'P 2ac 2ab'
_symmetry_space_group_name_H-M 'P 21 21 21'
_atom_sites_solution_hydrogens geom
_atom_sites_solution_primary direct
_atom_sites_solution_secondary difmap
_audit_creation_method 'enCIFer editing of SHELXL97 CIF output'
_cell_angle_alpha 90.00
_cell_angle_beta 90.00
_cell_angle_gamma 90.00
_cell_formula_units_Z 4
_cell_length_a 7.152(2)
_cell_length_b 11.695(2)
_cell_length_c 11.553(4)
_cell_measurement_pressure 3600000
_cell_measurement_reflns_used 525
_cell_measurement_temperature 298(2)
_cell_measurement_theta_max 24.7
_cell_measurement_theta_min 2.95
_cell_volume 966.3(5)
_computing_cell_refinement 'Bruker SAINT (Bruker, 2004)'
_computing_data_collection 'Bruker APEX2 (Bruker, 2004)'
_computing_data_reduction 'Bruker SAINT'
_computing_molecular_graphics 'PLATON (Spek, 2003)'
_computing_publication_material 'enCIFer (Allen et al., 2004); PLATON'
_computing_structure_refinement 'SHELXL97 (Sheldrick, 1998)'
_computing_structure_solution 'SHELXS97 (Sheldrick, 1990)'
_diffrn_ambient_pressure 3600000
_diffrn_ambient_temperature 298(2)
_diffrn_measured_fraction_theta_full 0.439
_diffrn_measured_fraction_theta_max 0.439
_diffrn_measurement_device_type 'Bruker APEXII CCD area detector'
_diffrn_measurement_method omega
_diffrn_radiation_monochromator 'silicon (111)'
_diffrn_radiation_source 'Daresbury SRS Station 16.2 SMX'
_diffrn_radiation_type synchrotron
_diffrn_radiation_wavelength 0.8406
_diffrn_reflns_av_R_equivalents 0.067
_diffrn_reflns_av_sigmaI/netI 0.074
_diffrn_reflns_limit_h_max 7
_diffrn_reflns_limit_h_min -7
_diffrn_reflns_limit_k_max 12
_diffrn_reflns_limit_k_min -12
_diffrn_reflns_limit_l_max 6
_diffrn_reflns_limit_l_min -6
_diffrn_reflns_number 1837
_diffrn_reflns_theta_full 26.71
_diffrn_reflns_theta_max 26.71
_diffrn_reflns_theta_min 3.95
_diffrn_standards_decay_% 0
_diffrn_standards_number 0
_exptl_absorpt_coefficient_mu 3.058
_exptl_absorpt_correction_T_max 1.000
_exptl_absorpt_correction_T_min 0.127
_exptl_absorpt_correction_type multi-scan
_exptl_absorpt_process_details '(SADABS; Bruker, 2004)'
_exptl_crystal_colour 'dark orange'
_exptl_crystal_density_diffrn 2.458
_exptl_crystal_density_method 'not measured'
_exptl_crystal_description tablet
_exptl_crystal_F_000 704
_exptl_crystal_size_max 0.15
_exptl_crystal_size_mid 0.10
_exptl_crystal_size_min 0.05
_refine_diff_density_max 0.53
_refine_diff_density_min -0.46
_refine_diff_density_rms 0.13
_refine_ls_abs_structure_details 'Flack H D (1983), Acta Cryst. A39, 876-881'
_refine_ls_abs_structure_Flack 0.00(13)
_refine_ls_extinction_coef 0.0029(9)
_refine_ls_extinction_expression Fc^*^=kFc[1+0.001xFc^2^\l^3^/sin(2\q)]^-1/4^
_refine_ls_extinction_method SHELXL
_refine_ls_goodness_of_fit_ref 1.06
_refine_ls_hydrogen_treatment constr
_refine_ls_matrix_type full
_refine_ls_number_parameters 80
_refine_ls_number_reflns 521
_refine_ls_number_restraints 24
_refine_ls_restrained_S_all 1.04
_refine_ls_R_factor_all 0.0449
_refine_ls_R_factor_gt 0.0350
_refine_ls_shift/su_max 0.005
_refine_ls_shift/su_mean 0.001
_refine_ls_structure_factor_coef Fsqd
_refine_ls_weighting_details 'calc w=1/[\s^2^(Fo^2^)+(0.025P)^2^] where P=(Fo^2^+2Fc^2^)/3'
_refine_ls_weighting_scheme calc
_refine_ls_wR_factor_gt 0.0645
_refine_ls_wR_factor_ref 0.0706
_reflns_number_gt 459
_reflns_number_total 521
_reflns_threshold_expression I>2\s(I)
_cod_data_source_file b606736k.txt
_cod_database_code 7101460

loop_
_symmetry_equiv_pos_as_xyz
'x, y, z'
'-x+1/2, -y, z+1/2'
'x+1/2, -y+1/2, -z'
'-x, y+1/2, -z+1/2'

loop_
_atom_site_label
_atom_site_type_symbol
_atom_site_fract_x
_atom_site_fract_y
_atom_site_fract_z
_atom_site_U_iso_or_equiv
_atom_site_adp_type
_atom_site_occupancy
_atom_site_symmetry_multiplicity
_atom_site_calc_flag
_atom_site_refinement_flags
Pd Pd 0.17951(17) 0.13469(7) 0.3738(2) 0.0134(11) Uani 1 1 d U
Cl1 Cl 0.0275(5) 0.0011(2) 0.4897(7) 0.021(3) Uani 1 1 d U
Cl2 Cl 0.4217(5) 0.0129(3) 0.3204(7) 0.026(4) Uani 1 1 d U
S1 S -0.0413(5) 0.1549(3) 0.1502(8) 0.019(3) Uani 1 1 d DU
C2 C -0.191(2) 0.2662(8) 0.2084(17) 0.013(4) Uiso 1 1 d DU
H2A H -0.1328 0.3400 0.1957 0.015 Uiso 1 1 calc R
H2B H -0.3094 0.2656 0.1674 0.015 Uiso 1 1 calc R
C3 C -0.2273(17) 0.2508(10) 0.3365(15) 0.020(4) Uiso 1 1 d DU
H3A H -0.2856 0.1766 0.3469 0.024 Uiso 1 1 calc R
H3B H -0.3185 0.3078 0.3594 0.024 Uiso 1 1 calc R
S4 S -0.0340(5) 0.2595(3) 0.4369(7) 0.012(3) Uani 1 1 d DU
C5 C 0.0667(19) 0.3977(8) 0.403(2) 0.014(4) Uiso 1 1 d DU
H5A H -0.0351 0.4520 0.3951 0.017 Uiso 1 1 calc R
H5B H 0.1410 0.4217 0.4689 0.017 Uiso 1 1 calc R
C6 C 0.1881(19) 0.4071(8) 0.296(2) 0.014(4) Uiso 1 1 d DU
H6A H 0.2672 0.4743 0.3009 0.017 Uiso 1 1 calc R
H6B H 0.1103 0.4141 0.2274 0.017 Uiso 1 1 calc R
S7 S 0.3318(6) 0.2786(3) 0.2858(8) 0.014(4) Uani 1 1 d DU
C8 C 0.3318(19) 0.2464(11) 0.1327(11) 0.022(4) Uiso 1 1 d DU
H8A H 0.3970 0.3076 0.0929 0.027 Uiso 1 1 calc R
H8C H 0.4038 0.1770 0.1211 0.027 Uiso 1 1 calc R
C9 C 0.1433(15) 0.2305(10) 0.0751(17) 0.024(5) Uiso 1 1 d DU
H9C H 0.1647 0.1912 0.0024 0.028 Uiso 1 1 calc R
H9A H 0.0960 0.3060 0.0562 0.028 Uiso 1 1 calc R

loop_
_atom_site_aniso_label
_atom_site_aniso_U_11
_atom_site_aniso_U_22
_atom_site_aniso_U_33
_atom_site_aniso_U_23
_atom_site_aniso_U_13
_atom_site_aniso_U_12
Pd 0.0085(8) 0.0106(6) 0.021(3) -0.0002(9) 0.0006(12) 0.0022(5)
Cl1 0.032(3) 0.017(2) 0.014(10) 0.004(3) 0.008(4) -0.0008(19)
Cl2 0.021(2) 0.0156(18) 0.040(13) -0.001(3) 0.012(4) 0.0073(15)
S1 0.015(3) 0.0180(18) 0.024(8) 0.000(3) -0.006(4) -0.0062(15)
S4 0.009(2) 0.0139(18) 0.014(11) 0.005(3) 0.000(3) 0.0037(16)
S7 0.008(3) 0.0178(19) 0.017(13) 0.006(3) 0.005(4) 0.0034(17)

loop_
_atom_type_symbol
_atom_type_description
_atom_type_scat_dispersion_real
_atom_type_scat_dispersion_imag
_atom_type_scat_source
C C 0.0033 0.0016 'International Tables Vol C Tables 4.2.6.8 and 6.1.1.4'
H H 0.0000 0.0000 'International Tables Vol C Tables 4.2.6.8 and 6.1.1.4'
S S 0.1246 0.1234 'International Tables Vol C Tables 4.2.6.8 and 6.1.1.4'
Cl Cl 0.1484 0.1585 'International Tables Vol C Tables 4.2.6.8 and 6.1.1.4'
Pd Pd -0.9988 1.0072 'International Tables Vol C Tables 4.2.6.8 and 6.1.1.4'

loop_
_geom_angle_atom_site_label_1
_geom_angle_atom_site_label_2
_geom_angle_atom_site_label_3
_geom_angle
_geom_angle_site_symmetry_3
S4 Pd S7 89.40(16) .
S4 Pd Cl1 86.07(16) .
S7 Pd Cl1 171.6(3) .
S4 Pd Cl2 174.5(2) .
S7 Pd Cl2 88.72(17) .
Cl1 Pd Cl2 95.13(17) .
S4 Pd S1 82.6(2) .
S7 Pd S1 79.0(2) .
Cl1 Pd S1 107.38(18) .
Cl2 Pd S1 102.1(2) .
S4 Pd S4 87.85(11) 3_556
S7 Pd S4 73.3(2) 3_556
Cl1 Pd S4 99.4(2) 3_556
Cl2 Pd S4 86.67(18) 3_556
S1 Pd S4 150.77(12) 3_556
C9 S1 C2 104.9(6) .
C9 S1 Pd 93.8(6) .
C2 S1 Pd 92.7(7) .
C3 C2 S1 112.2(11) .
C3 C2 H2A 109.2 .
S1 C2 H2A 109.2 .
C3 C2 H2B 109.2 .
S1 C2 H2B 109.2 .
H2A C2 H2B 107.9 .
C2 C3 S4 119.4(13) .
C2 C3 H3A 107.5 .
S4 C3 H3A 107.5 .
C2 C3 H3B 107.5 .
S4 C3 H3B 107.5 .
H3A C3 H3B 107.0 .
C3 S4 C5 102.4(8) .
C3 S4 Pd 106.0(5) .
C5 S4 Pd 103.9(5) .
C6 C5 S4 118.0(11) .
C6 C5 H5A 107.8 .
S4 C5 H5A 107.8 .
C6 C5 H5B 107.8 .
S4 C5 H5B 107.8 .
H5A C5 H5B 107.2 .
C5 C6 S7 108.3(10) .
C5 C6 H6A 110.0 .
S7 C6 H6A 110.0 .
C5 C6 H6B 110.0 .
S7 C6 H6B 110.0 .
H6A C6 H6B 108.4 .
C8 S7 C6 103.5(9) .
C8 S7 Pd 106.6(5) .
C6 S7 Pd 108.4(5) .
C9 C8 S7 117.1(12) .
C9 C8 H8A 108.0 .
S7 C8 H8A 108.0 .
C9 C8 H8C 108.0 .
S7 C8 H8C 108.0 .
H8A C8 H8C 107.3 .
C8 C9 S1 119.9(12) .
C8 C9 H9C 107.3 .
S1 C9 H9C 107.3 .
C8 C9 H9A 107.3 .
S1 C9 H9A 107.3 .
H9C C9 H9A 106.9 .

loop_
_geom_bond_atom_site_label_1
_geom_bond_atom_site_label_2
_geom_bond_distance
_geom_bond_site_symmetry_2
Pd S4 2.235(4) .
Pd S7 2.248(5) .
Pd Cl1 2.327(6) .
Pd Cl2 2.326(4) .
Pd S1 3.038(8) .
Pd S4 3.242(7) 3_556
S1 C9 1.811(9) .
S1 C2 1.815(8) .
C2 C3 1.513(10) .
C2 H2A 0.9700 .
C2 H2B 0.9700 .
C3 S4 1.808(9) .
C3 H3A 0.9700 .
C3 H3B 0.9700 .
S4 C5 1.812(8) .
C5 C6 1.517(10) .
C5 H5A 0.9700 .
C5 H5B 0.9700 .
C6 S7 1.824(8) .
C6 H6A 0.9700 .
C6 H6B 0.9700 .
S7 C8 1.809(10) .
C8 C9 1.515(10) .
C8 H8A 0.9700 .
C8 H8C 0.9700 .
C9 H9C 0.9700 .
C9 H9A 0.9700 .

loop_
_geom_torsion_atom_site_label_1
_geom_torsion_atom_site_label_2
_geom_torsion_atom_site_label_3
_geom_torsion_atom_site_label_4
_geom_torsion
C9 S1 C2 C3 -128.2(11)
S1 C2 C3 S4 63.6(12)
C2 C3 S4 C5 54.7(12)
C3 S4 C5 C6 -77.7(14)
S4 C5 C6 S7 -39.8(16)
C5 C6 S7 C8 140.3(11)
C6 S7 C8 C9 -56.4(12)
S7 C8 C9 S1 -39.8(16)
C2 S1 C9 C8 100.0(13)
